data_4037993
loop_
_publ_author_name
'Arupula, Sanjeeva K.'
'Qureshi, Asif Ali'
'Swamy, K. C. Kumara'

_publ_section_title
;
 Lewis Base Switched [3+3] and [4+2] Annulation Reaction of \d-Acetoxy
 Allenoates with Cyclic N-Sulfonyl Imines: Divergent Synthesis of
 Functionalized \a-Pyridyl Acetates and Teraryl Scaffolds.
;
_journal_name_full 'The Journal of organic chemistry'
_journal_paper_doi 10.1021/acs.joc.9b03281
_journal_year 2020
_chemical_formula_sum 'C22 H19 N O5'
_chemical_formula_weight 377.38
_space_group_IT_number 14
_space_group_name_Hall '-P 2yn'
_space_group_name_H-M_alt 'P 1 21/n 1'
_symmetry_cell_setting monoclinic
_symmetry_space_group_name_H-M 'P 1 21/n 1'
_atom_sites_solution_hydrogens geom
_atom_sites_solution_primary direct
_atom_sites_solution_secondary difmap
_audit_creation_method SHELXL-97
_cell_angle_alpha 90.00
_cell_angle_beta 90.805(3)
_cell_angle_gamma 90.00
_cell_formula_units_Z 4
_cell_length_a 11.2221(4)
_cell_length_b 10.3384(4)
_cell_length_c 16.5378(6)
_cell_measurement_reflns_used 7165
_cell_measurement_temperature 298(2)
_cell_measurement_theta_max 26.0520
_cell_measurement_theta_min 2.1710
_cell_volume 1918.50(12)
_computing_structure_refinement 'SHELXL-97 (Sheldrick, 1997)'
_computing_structure_solution 'SHELXS-97 (Sheldrick, 1990)'
_diffrn_ambient_temperature 298(2)
_diffrn_measured_fraction_theta_full 1.000
_diffrn_measured_fraction_theta_max 1.000
_diffrn_measurement_device_type 'XtaLAB Synergy, Single source at offset/far, HyPix3000'
_diffrn_measurement_method '\w scans'
_diffrn_radiation_monochromator graphite
_diffrn_radiation_source 'fine-focus sealed tube'
_diffrn_radiation_type MoK\a
_diffrn_radiation_wavelength 0.71073
_diffrn_reflns_av_R_equivalents 0.0369
_diffrn_reflns_av_sigmaI/netI 0.0344
_diffrn_reflns_limit_h_max 13
_diffrn_reflns_limit_h_min -13
_diffrn_reflns_limit_k_max 12
_diffrn_reflns_limit_k_min -12
_diffrn_reflns_limit_l_max 19
_diffrn_reflns_limit_l_min -19
_diffrn_reflns_number 15807
_diffrn_reflns_theta_full 25.00
_diffrn_reflns_theta_max 25.00
_diffrn_reflns_theta_min 2.18
_exptl_absorpt_coefficient_mu 0.093
_exptl_absorpt_correction_type none
_exptl_crystal_colour Colourless
_exptl_crystal_density_diffrn 1.307
_exptl_crystal_density_method 'not measured'
_exptl_crystal_description Neddles
_exptl_crystal_F_000 792
_exptl_crystal_size_max 0.02
_exptl_crystal_size_mid 0.01
_exptl_crystal_size_min 0.01
_refine_diff_density_max 0.182
_refine_diff_density_min -0.200
_refine_diff_density_rms 0.036
_refine_ls_extinction_method none
_refine_ls_goodness_of_fit_ref 1.118
_refine_ls_hydrogen_treatment mixed
_refine_ls_matrix_type full
_refine_ls_number_parameters 256
_refine_ls_number_reflns 3376
_refine_ls_number_restraints 0
_refine_ls_restrained_S_all 1.118
_refine_ls_R_factor_all 0.0807
_refine_ls_R_factor_gt 0.0498
_refine_ls_shift/su_max 0.002
_refine_ls_shift/su_mean 0.000
_refine_ls_structure_factor_coef Fsqd
_refine_ls_weighting_details 'calc w=1/[\s^2^(Fo^2^)+(0.0763P)^2^+0.0159P] where P=(Fo^2^+2Fc^2^)/3'
_refine_ls_weighting_scheme calc
_refine_ls_wR_factor_gt 0.1356
_refine_ls_wR_factor_ref 0.1532
_reflns_number_gt 2161
_reflns_number_total 3376
_reflns_threshold_expression >2sigma(I)
_cod_data_source_file jo9b03281_si_002.cif
_cod_data_source_block Compound5bd
_cod_database_code 4037993

loop_
_symmetry_equiv_pos_as_xyz
'x, y, z'
'-x+1/2, y+1/2, -z+1/2'
'-x, -y, -z'
'x-1/2, -y-1/2, z-1/2'

loop_
_atom_site_label
_atom_site_type_symbol
_atom_site_fract_x
_atom_site_fract_y
_atom_site_fract_z
_atom_site_U_iso_or_equiv
_atom_site_adp_type
_atom_site_occupancy
_atom_site_symmetry_multiplicity
_atom_site_calc_flag
_atom_site_refinement_flags
_atom_site_disorder_assembly
_atom_site_disorder_group
O5 O 0.35731(12) 1.06498(16) 0.15205(10) 0.0740(5) Uani 1 1 d . . .
O4 O 0.28567(12) 0.95096(15) 0.04726(10) 0.0745(5) Uani 1 1 d . . .
C9 C 0.58089(17) 0.9689(2) 0.13685(13) 0.0543(5) Uani 1 1 d . . .
H9 H 0.5684 1.0423 0.1681 0.065 Uiso 1 1 calc R . .
C8 C 0.69429(16) 0.9138(2) 0.13502(12) 0.0517(5) Uani 1 1 d . . .
C16 C 0.79149(16) 0.97473(19) 0.18407(12) 0.0498(5) Uani 1 1 d . . .
C18 C 0.92827(17) 0.9672(2) 0.29907(13) 0.0587(6) Uani 1 1 d . . .
C17 C 0.84090(16) 0.9110(2) 0.25049(12) 0.0551(5) Uani 1 1 d . . .
H17 H 0.8145 0.8281 0.2627 0.066 Uiso 1 1 calc R . .
C10 C 0.48618(17) 0.9163(2) 0.09294(12) 0.0557(5) Uani 1 1 d . . .
C4 C 0.83006(17) 0.7369(2) 0.08671(12) 0.0528(5) Uani 1 1 d . . .
C11 C 0.50429(18) 0.8071(2) 0.04729(13) 0.0614(6) Uani 1 1 d . . .
H11 H 0.4417 0.7719 0.0172 0.074 Uiso 1 1 calc R . .
C7 C 0.71133(16) 0.80147(19) 0.08925(12) 0.0515(5) Uani 1 1 d . . .
C12 C 0.61589(17) 0.7495(2) 0.04613(13) 0.0601(6) Uani 1 1 d . . .
H12 H 0.6269 0.6748 0.0159 0.072 Uiso 1 1 calc R . .
O3 O 0.79043(16) 1.16942(15) 0.10160(10) 0.0841(5) Uani 1 1 d . . .
H3 H 0.7486 1.1237 0.0723 0.126 Uiso 1 1 calc R . .
C13 C 0.36595(18) 0.9774(2) 0.09417(15) 0.0615(6) Uani 1 1 d . . .
C19 C 0.96684(18) 1.0890(2) 0.27912(13) 0.0651(6) Uani 1 1 d . . .
H19 H 1.0255 1.1284 0.3109 0.078 Uiso 1 1 calc R . .
C3 C 0.93024(18) 0.8004(2) 0.05955(14) 0.0639(6) Uani 1 1 d . . .
H3A H 0.9239 0.8858 0.0424 0.077 Uiso 1 1 calc R . .
N1 N 1.1628(2) 0.5477(3) 0.07740(14) 0.0841(7) Uani 1 1 d . . .
C1 C 1.04734(19) 0.6133(2) 0.08158(13) 0.0635(6) Uani 1 1 d . . .
C21 C 0.83313(18) 1.0972(2) 0.16586(13) 0.0569(5) Uani 1 1 d . . .
C20 C 0.9208(2) 1.1539(2) 0.21330(14) 0.0681(6) Uani 1 1 d . . .
H20 H 0.9486 1.2361 0.2007 0.082 Uiso 1 1 calc R . .
C5 C 0.8415(2) 0.6092(2) 0.11028(14) 0.0711(7) Uani 1 1 d . . .
H5 H 0.7748 0.5642 0.1277 0.085 Uiso 1 1 calc R . .
O2 O 1.24827(18) 0.6060(2) 0.05267(15) 0.1191(8) Uani 1 1 d . . .
C6 C 0.9506(2) 0.5474(2) 0.10834(16) 0.0769(7) Uani 1 1 d . . .
H6 H 0.9578 0.4619 0.1251 0.092 Uiso 1 1 calc R . .
O1 O 1.16865(19) 0.4358(2) 0.09885(15) 0.1243(8) Uani 1 1 d . . .
C2 C 1.03915(19) 0.7395(2) 0.05749(14) 0.0702(7) Uani 1 1 d . . .
H2 H 1.1062 0.7836 0.0400 0.084 Uiso 1 1 calc R . .
C14 C 0.2448(2) 1.1355(3) 0.15895(16) 0.0847(8) Uani 1 1 d . . .
H14A H 0.1793 1.0756 0.1664 0.102 Uiso 1 1 calc R . .
H14B H 0.2293 1.1858 0.1104 0.102 Uiso 1 1 calc R . .
C22 C 0.9744(2) 0.8985(3) 0.37374(15) 0.0876(8) Uani 1 1 d . . .
H22A H 1.0575 0.9176 0.3815 0.131 Uiso 1 1 calc R . .
H22B H 0.9641 0.8069 0.3673 0.131 Uiso 1 1 calc R . .
H22C H 0.9310 0.9273 0.4200 0.131 Uiso 1 1 calc R . .
C15 C 0.2573(2) 1.2222(3) 0.23024(17) 0.0934(8) Uani 1 1 d . . .
H15A H 0.2624 1.1711 0.2786 0.140 Uiso 1 1 calc R . .
H15B H 0.1893 1.2783 0.2328 0.140 Uiso 1 1 calc R . .
H15C H 0.3283 1.2732 0.2253 0.140 Uiso 1 1 calc R . .

loop_
_atom_site_aniso_label
_atom_site_aniso_U_11
_atom_site_aniso_U_22
_atom_site_aniso_U_33
_atom_site_aniso_U_23
_atom_site_aniso_U_13
_atom_site_aniso_U_12
O5 0.0487(9) 0.1003(12) 0.0728(11) -0.0098(9) -0.0073(7) 0.0153(8)
O4 0.0484(9) 0.0950(12) 0.0797(11) 0.0037(9) -0.0169(8) -0.0015(8)
C9 0.0454(11) 0.0653(13) 0.0520(13) -0.0002(10) -0.0033(9) 0.0034(10)
C8 0.0447(11) 0.0633(13) 0.0468(12) 0.0035(10) -0.0036(9) -0.0006(9)
C16 0.0393(10) 0.0597(12) 0.0504(12) -0.0036(10) -0.0013(9) 0.0032(9)
C18 0.0446(11) 0.0793(15) 0.0520(13) -0.0040(11) -0.0037(9) 0.0065(11)
C17 0.0470(11) 0.0622(13) 0.0562(13) -0.0024(10) -0.0032(10) 0.0016(10)
C10 0.0448(11) 0.0698(14) 0.0523(13) 0.0075(11) -0.0043(9) -0.0012(10)
C4 0.0493(11) 0.0608(13) 0.0482(12) -0.0022(10) -0.0016(9) 0.0015(10)
C11 0.0499(12) 0.0760(15) 0.0578(14) -0.0004(12) -0.0112(10) -0.0039(11)
C7 0.0469(11) 0.0586(12) 0.0489(12) 0.0038(10) -0.0009(9) 0.0004(9)
C12 0.0574(13) 0.0665(14) 0.0562(13) -0.0069(11) -0.0066(10) -0.0027(11)
O3 0.0960(13) 0.0771(11) 0.0785(12) 0.0157(9) -0.0166(10) -0.0121(9)
C13 0.0459(12) 0.0769(15) 0.0616(15) 0.0111(12) -0.0045(11) -0.0009(11)
C19 0.0527(12) 0.0818(16) 0.0606(15) -0.0117(13) -0.0034(11) -0.0098(11)
C3 0.0565(13) 0.0606(13) 0.0748(16) 0.0053(11) 0.0092(11) 0.0008(11)
N1 0.0694(15) 0.0969(18) 0.0857(16) -0.0080(13) -0.0076(12) 0.0229(14)
C1 0.0530(13) 0.0743(16) 0.0632(14) -0.0042(12) -0.0035(11) 0.0157(12)
C21 0.0531(12) 0.0619(13) 0.0555(13) 0.0031(11) -0.0019(10) 0.0019(10)
C20 0.0625(14) 0.0721(15) 0.0696(16) -0.0052(12) -0.0010(12) -0.0144(12)
C5 0.0596(14) 0.0687(15) 0.0852(18) 0.0129(13) 0.0088(12) -0.0004(12)
O2 0.0600(12) 0.1376(19) 0.160(2) -0.0011(15) 0.0132(13) 0.0158(12)
C6 0.0764(17) 0.0648(15) 0.0894(19) 0.0154(13) 0.0049(14) 0.0124(13)
O1 0.1067(16) 0.1116(16) 0.154(2) 0.0160(15) -0.0035(14) 0.0506(14)
C2 0.0505(13) 0.0776(16) 0.0828(17) -0.0029(13) 0.0117(11) -0.0018(12)
C14 0.0508(13) 0.114(2) 0.0888(18) -0.0008(17) -0.0011(12) 0.0269(13)
C22 0.0768(16) 0.111(2) 0.0744(17) 0.0063(15) -0.0236(14) 0.0103(15)
C15 0.0760(17) 0.116(2) 0.089(2) -0.0088(17) 0.0085(14) 0.0187(15)

loop_
_atom_type_symbol
_atom_type_description
_atom_type_scat_dispersion_real
_atom_type_scat_dispersion_imag
_atom_type_scat_source
C C 0.0033 0.0016 'International Tables Vol C Tables 4.2.6.8 and 6.1.1.4'
H H 0.0000 0.0000 'International Tables Vol C Tables 4.2.6.8 and 6.1.1.4'
N N 0.0061 0.0033 'International Tables Vol C Tables 4.2.6.8 and 6.1.1.4'
O O 0.0106 0.0060 'International Tables Vol C Tables 4.2.6.8 and 6.1.1.4'

loop_
_geom_angle_atom_site_label_1
_geom_angle_atom_site_label_2
_geom_angle_atom_site_label_3
_geom_angle
_geom_angle_site_symmetry_1
_geom_angle_site_symmetry_3
_geom_angle_publ_flag
C13 O5 C14 118.02(17) . . ?
C10 C9 C8 121.4(2) . . ?
C9 C8 C7 118.80(17) . . ?
C9 C8 C16 118.46(18) . . ?
C7 C8 C16 122.71(17) . . ?
C21 C16 C17 118.25(17) . . ?
C21 C16 C8 121.02(17) . . ?
C17 C16 C8 120.72(19) . . ?
C19 C18 C17 117.87(19) . . ?
C19 C18 C22 121.5(2) . . ?
C17 C18 C22 120.6(2) . . ?
C18 C17 C16 122.1(2) . . ?
C11 C10 C9 119.35(18) . . ?
C11 C10 C13 119.76(18) . . ?
C9 C10 C13 120.9(2) . . ?
C5 C4 C3 118.21(19) . . ?
C5 C4 C7 119.95(19) . . ?
C3 C4 C7 121.82(18) . . ?
C10 C11 C12 120.03(18) . . ?
C12 C7 C8 119.25(18) . . ?
C12 C7 C4 119.73(18) . . ?
C8 C7 C4 121.02(16) . . ?
C7 C12 C11 121.2(2) . . ?
O4 C13 O5 123.8(2) . . ?
O4 C13 C10 124.1(2) . . ?
O5 C13 C10 112.07(18) . . ?
C18 C19 C20 121.46(19) . . ?
C2 C3 C4 121.2(2) . . ?
O2 N1 O1 122.3(2) . . ?
O2 N1 C1 119.5(2) . . ?
O1 N1 C1 118.2(3) . . ?
C6 C1 C2 121.5(2) . . ?
C6 C1 N1 119.6(2) . . ?
C2 C1 N1 118.9(2) . . ?
O3 C21 C20 116.4(2) . . ?
O3 C21 C16 123.25(18) . . ?
C20 C21 C16 120.34(19) . . ?
C19 C20 C21 120.0(2) . . ?
C6 C5 C4 120.9(2) . . ?
C1 C6 C5 119.2(2) . . ?
C1 C2 C3 119.0(2) . . ?
O5 C14 C15 106.89(19) . . ?

loop_
_geom_bond_atom_site_label_1
_geom_bond_atom_site_label_2
_geom_bond_distance
_geom_bond_site_symmetry_2
_geom_bond_publ_flag
O5 C13 1.322(3) . ?
O5 C14 1.464(2) . ?
O4 C13 1.212(2) . ?
C9 C10 1.389(3) . ?
C9 C8 1.395(3) . ?
C8 C7 1.400(3) . ?
C8 C16 1.490(3) . ?
C16 C21 1.384(3) . ?
C16 C17 1.390(3) . ?
C18 C19 1.373(3) . ?
C18 C17 1.386(3) . ?
C18 C22 1.510(3) . ?
C10 C11 1.375(3) . ?
C10 C13 1.490(3) . ?
C4 C5 1.382(3) . ?
C4 C3 1.382(3) . ?
C4 C7 1.492(3) . ?
C11 C12 1.387(3) . ?
C7 C12 1.386(2) . ?
O3 C21 1.379(2) . ?
C19 C20 1.374(3) . ?
C3 C2 1.375(3) . ?
N1 O2 1.209(3) . ?
N1 O1 1.211(3) . ?
N1 C1 1.465(3) . ?
C1 C6 1.361(3) . ?
C1 C2 1.367(3) . ?
C21 C20 1.380(3) . ?
C5 C6 1.382(3) . ?
C14 C15 1.486(3) . ?
